data_1515531
loop_
_publ_author_name
'Adriaenssens, Louis'
'Severa, Luk\'a\<s'
'Koval, Du\<san'
'C\'isa\<rov\'a, Ivana'
'Belmonte, Marta Mart\'inez'
'Escudero-Ad\'an, Eduardo C.'
'Novotn\'a, Pavl\'ina'
'S\'azelov\'a, Petra'
'V\'avra, Jan'
'Pohl, Radek'
'\<Saman, David'
'Urbanov\'a, Marie'
'Ka\<si\<cka, V\'aclav'
'Tepl\'y, Filip'

_publ_section_title
;
 [6]Saddlequat: a [6]helquat captured on its racemization pathway
;
_journal_issue 12
_journal_name_full 'Chemical Science'
_journal_page_first 2314
_journal_paper_doi 10.1039/c1sc00468a
_journal_volume 2
_journal_year 2011
_chemical_absolute_configuration rm
_chemical_formula_sum 'C63 H55 N2 O17.5'
_chemical_formula_weight 1120.09
_chemical_name_systematic
;
?
;
_space_group_IT_number 5
_symmetry_cell_setting monoclinic
_symmetry_space_group_name_Hall 'C 2y'
_symmetry_space_group_name_H-M 'C 1 2 1'
_atom_sites_solution_hydrogens geom
_atom_sites_solution_primary direct
_atom_sites_solution_secondary difmap
_audit_creation_method SHELXL-97
_cell_angle_alpha 90.00
_cell_angle_beta 111.491(11)
_cell_angle_gamma 90.00
_cell_formula_units_Z 4
_cell_length_a 24.233(16)
_cell_length_b 11.685(8)
_cell_length_c 20.507(13)
_cell_measurement_reflns_used 1113
_cell_measurement_temperature 100(2)
_cell_measurement_theta_max 19.39
_cell_measurement_theta_min 2.65
_cell_volume 5403(6)
_computing_cell_refinement 'Bruker APEX2 v2009.1-0'
_computing_data_collection 'Bruker APEX2 v2009.1-0'
_computing_data_reduction 'Bruker SAINT V7.60A'
_computing_molecular_graphics 'Bruker SHELXTL'
_computing_publication_material 'Bruker SHELXTL'
_computing_structure_refinement 'SHELXS-97 (Sheldrick, 2008)'
_computing_structure_solution 'SHELXS-97 (Sheldrick, 2008)'
_diffrn_ambient_temperature 100(2)
_diffrn_detector_area_resol_mean 512
_diffrn_detector_type '4K CCD area detector APEX II'
_diffrn_measured_fraction_theta_full 0.927
_diffrn_measured_fraction_theta_max 0.927
_diffrn_measurement_device_type 'Kappa 4-axis goniometer bruker-nonius'
_diffrn_measurement_method
;
Fullsphere data collection, phi and omega scans
;
_diffrn_measurement_specimen_support 'magnetic support whith 10 micron nylon fiber cryoloop'
_diffrn_radiation_monochromator 'Multilayer Montel 200 mirrors'
_diffrn_radiation_type MoK\a
_diffrn_radiation_wavelength 0.71073
_diffrn_reflns_av_R_equivalents 0.1296
_diffrn_reflns_av_sigmaI/netI 0.1651
_diffrn_reflns_limit_h_max 27
_diffrn_reflns_limit_h_min -29
_diffrn_reflns_limit_k_max 13
_diffrn_reflns_limit_k_min -10
_diffrn_reflns_limit_l_max 24
_diffrn_reflns_limit_l_min -23
_diffrn_reflns_number 15786
_diffrn_reflns_theta_full 25.55
_diffrn_reflns_theta_max 25.55
_diffrn_reflns_theta_min 2.65
_diffrn_source 'rotating anode X-ray tube'
_diffrn_source_current 70
_diffrn_source_power 50
_diffrn_source_size '3 mm x 0.3 mm fine focus'
_diffrn_source_type 'Bruker-Nonius FR 591'
_exptl_absorpt_coefficient_mu 0.101
_exptl_absorpt_correction_T_max 0.98
_exptl_absorpt_correction_T_min 0.81
_exptl_absorpt_correction_type empirical
_exptl_absorpt_process_details
;
SADABS Version 2008/1 Bruker-Nonius
Blessing, Acta Cryst. (1995) A51 33-38
;
_exptl_crystal_colour colourless
_exptl_crystal_density_diffrn 1.377
_exptl_crystal_density_method 'not measured'
_exptl_crystal_F_000 2348
_exptl_crystal_size_max 0.1
_exptl_crystal_size_mid 0.1
_exptl_crystal_size_min 0.01
_refine_diff_density_max 0.527
_refine_diff_density_min -0.302
_refine_diff_density_rms 0.062
_refine_ls_abs_structure_details 'Flack H D (1983), Acta Cryst. A39, 876-881'
_refine_ls_abs_structure_Flack 0.4(15)
_refine_ls_extinction_method none
_refine_ls_goodness_of_fit_ref 0.998
_refine_ls_hydrogen_treatment noref
_refine_ls_matrix_type full
_refine_ls_number_parameters 735
_refine_ls_number_reflns 7636
_refine_ls_number_restraints 7
_refine_ls_restrained_S_all 0.997
_refine_ls_R_factor_all 0.1507
_refine_ls_R_factor_gt 0.0649
_refine_ls_shift/su_max 0.000
_refine_ls_shift/su_mean 0.000
_refine_ls_structure_factor_coef Fsqd
_refine_ls_weighting_details 'calc w=1/[\s^2^(Fo^2^)+(0.0500P)^2^+0.0000P] where P=(Fo^2^+2Fc^2^)/3'
_refine_ls_weighting_scheme calc
_refine_ls_wR_factor_gt 0.1185
_refine_ls_wR_factor_ref 0.1471
_reflns_number_gt 4149
_reflns_number_total 7636
_reflns_threshold_expression >2sigma(I)
_cod_data_source_file c1sc00468a.txt
_cod_data_source_block lva03b_0m
_cod_depositor_comments
;
The following automatic conversions were performed:
'_diffrn_measurement_specimen_suppport' tag replaced with
'_diffrn_measurement_specimen_support'.

Automatic conversion script
Id: cif_correct_tags 1440 2010-10-19 06:21:57Z saulius 

The following automatic conversions were performed:

'_symmetry_cell_setting' value 'Monoclinic' changed to 'monoclinic'
according to
/usr/data/users/saulius/automatic-downloads/retrospective/RSC/lib/dictionaries/cif_core.dic
dictionary named 'cif_core.dic' version 2.4.2 from 2011-04-26.

Automatic conversion script
Id: cif_fix_values 2281 2013-09-26 08:29:07Z andrius 
;
_cod_original_sg_symbol_H-M C2
_cod_original_formula_sum 'C63 H55 N2 O17.50'
_cod_database_code 1515531

loop_
_symmetry_equiv_pos_as_xyz
'x, y, z'
'-x, y, -z'
'x+1/2, y+1/2, z'
'-x+1/2, y+1/2, -z'

loop_
_atom_site_label
_atom_site_type_symbol
_atom_site_fract_x
_atom_site_fract_y
_atom_site_fract_z
_atom_site_U_iso_or_equiv
_atom_site_adp_type
_atom_site_occupancy
_atom_site_symmetry_multiplicity
_atom_site_calc_flag
_atom_site_refinement_flags
_atom_site_disorder_assembly
_atom_site_disorder_group
C1 C 0.1898(3) 0.2835(7) 0.2828(3) 0.0241(17) Uani 1 1 d . . .
N1 N 0.1752(2) 0.1758(6) 0.2881(2) 0.0255(15) Uani 1 1 d . . .
C1A' C -0.1278(5) 0.7479(13) 0.0428(4) 0.041(2) Uani 0.45 1 d PG A 1
C1A C -0.1392(7) 0.745(2) 0.0513(8) 0.0528(19) Uani 0.55 1 d P A 2
O1A O -0.07089(19) 0.7022(5) 0.1628(2) 0.0332(13) Uani 1 1 d . A .
C1B C 0.3818(3) 0.6258(8) 0.4906(3) 0.0334(19) Uani 1 1 d . . .
O1B O 0.2994(2) 0.5537(5) 0.3960(2) 0.0483(15) Uani 1 1 d . . .
O1WA O 0.37180(19) 0.8990(5) 0.1382(2) 0.0386(14) Uani 1 1 d . . .
H1WC H 0.3811 0.8304 0.1517 0.058 Uiso 1 1 d R . .
H1WD H 0.3591 0.9178 0.1712 0.058 Uiso 1 1 d R . .
O2W' O 0.0000 0.740(3) 0.0000 0.026(7) Uani 0.23 1 d PU B 1
H2OW H 0.0203 0.7649 0.0503 0.039 Uiso 0.77 1 d PR . .
H2WA H 0.0281 0.7147 -0.0119 0.039 Uiso 0.23 1 d PR C 1
C2 C 0.2171(3) 0.3142(7) 0.2343(3) 0.0248(17) Uani 1 1 d . . .
N2 N 0.0429(2) 0.4640(5) 0.2252(2) 0.0213(14) Uani 1 1 d . . .
C2A' C -0.1665(7) 0.6555(12) 0.0301(5) 0.041(2) Uani 0.45 1 d PG A 1
H2A' H -0.1668 0.6088 0.0679 0.049 Uiso 0.45 1 calc PR A 1
C2A C -0.1603(8) 0.6367(18) 0.0430(8) 0.0528(19) Uani 0.55 1 d P A 2
H2A H -0.1403 0.5783 0.0752 0.063 Uiso 0.55 1 calc PR A 2
O2A O -0.06660(18) 0.8780(4) 0.1221(2) 0.0251(11) Uani 1 1 d . A .
C2B C 0.3931(3) 0.5211(8) 0.5255(3) 0.045(2) Uani 1 1 d . . .
H2B H 0.3667 0.4583 0.5093 0.054 Uiso 1 1 calc R . .
O2B O 0.31693(17) 0.7430(4) 0.40368(18) 0.0250(11) Uani 1 1 d . . .
O2W O -0.0250(9) 0.744(3) -0.0020(10) 0.031(6) Uani 0.27 1 d P . 2
C3 C 0.2433(3) 0.4185(7) 0.2345(3) 0.0316(19) Uani 1 1 d . . .
H3 H 0.2427 0.4749 0.2676 0.038 Uiso 1 1 calc R . .
C3A' C -0.2047(6) 0.6316(10) -0.0378(6) 0.041(2) Uani 0.45 1 d PG A 1
H3A' H -0.2312 0.5685 -0.0465 0.049 Uiso 0.45 1 calc PR A 1
C3A C -0.2136(7) 0.6120(17) -0.0154(7) 0.0528(19) Uani 0.55 1 d P A 2
H3A H -0.2313 0.5384 -0.0208 0.063 Uiso 0.55 1 calc PR A 2
O3A O 0.04711(19) 0.8143(5) 0.1430(2) 0.0343(13) Uani 1 1 d . . .
C3B C 0.4451(4) 0.5121(10) 0.5859(4) 0.059(3) Uani 1 1 d . . .
H3B H 0.4544 0.4413 0.6104 0.071 Uiso 1 1 calc R . .
O3B O 0.20640(19) 0.8282(5) 0.3889(2) 0.0396(14) Uani 1 1 d . . .
C4 C 0.2701(3) 0.4424(8) 0.1881(3) 0.038(2) Uani 1 1 d . . .
H4 H 0.2879 0.5151 0.1889 0.046 Uiso 1 1 calc R . .
C4A' C -0.2043(5) 0.7000(10) -0.0931(4) 0.041(2) Uani 0.45 1 d PG A 1
H4A' H -0.2304 0.6836 -0.1395 0.049 Uiso 0.45 1 calc PR A 1
C4A C -0.2389(7) 0.6979(16) -0.0642(7) 0.0528(19) Uani 0.55 1 d P A 2
H4A H -0.2727 0.6806 -0.1046 0.063 Uiso 0.55 1 calc PR A 2
O4A O 0.07650(17) 0.8641(4) 0.2555(2) 0.0282(12) Uani 1 1 d . . .
H4AO H 0.1091 0.8368 0.2574 0.042 Uiso 0.50 1 calc PR D 1
C4B C 0.4823(4) 0.6033(12) 0.6097(4) 0.066(3) Uani 1 1 d . . .
H4B H 0.5164 0.5960 0.6514 0.079 Uiso 1 1 calc R . .
O4B O 0.17765(17) 0.8118(4) 0.2727(2) 0.0302(13) Uani 1 1 d . . .
H4BO H 0.1453 0.8375 0.2727 0.045 Uiso 0.50 1 calc PR E 1
C5 C 0.2712(3) 0.3588(9) 0.1387(4) 0.041(2) Uani 1 1 d . . .
H5 H 0.2884 0.3766 0.1051 0.049 Uiso 1 1 calc R . .
C5A' C -0.1656(5) 0.7923(9) -0.0804(4) 0.041(2) Uani 0.45 1 d PG A 1
H5A' H -0.1653 0.8391 -0.1182 0.049 Uiso 0.45 1 calc PR A 1
C5A C -0.2165(6) 0.8059(15) -0.0556(7) 0.0528(19) Uani 0.55 1 d P A 2
H5A H -0.2348 0.8635 -0.0893 0.063 Uiso 0.55 1 calc PR A 2
O5A O -0.09108(18) 1.0520(4) 0.2355(2) 0.0293(12) Uani 1 1 d . A .
H5AO H -0.1218 1.0881 0.2328 0.044 Uiso 0.50 1 calc PR F 1
C5B C 0.4710(3) 0.7047(11) 0.5744(4) 0.060(3) Uani 1 1 d . . .
H5B H 0.4979 0.7668 0.5903 0.072 Uiso 1 1 calc R . .
O5B O 0.40311(19) 0.8034(5) 0.3090(2) 0.0357(13) Uani 1 1 d . . .
C6 C 0.2482(3) 0.2548(8) 0.1390(3) 0.038(2) Uani 1 1 d . . .
H6 H 0.2500 0.1989 0.1062 0.046 Uiso 1 1 calc R . .
C6A' C -0.1274(5) 0.8163(10) -0.0125(5) 0.041(2) Uani 0.45 1 d PG A 1
H6A' H -0.1009 0.8794 -0.0038 0.049 Uiso 0.45 1 calc PR A 1
C6A C -0.1662(6) 0.8313(16) 0.0035(7) 0.0528(19) Uani 0.55 1 d P A 2
H6A H -0.1506 0.9068 0.0109 0.063 Uiso 0.55 1 calc PR A 2
O6A O -0.0894(2) 1.1733(5) 0.1525(2) 0.0407(15) Uani 1 1 d . A .
C6B C 0.4203(3) 0.7166(8) 0.5154(3) 0.038(2) Uani 1 1 d . . .
H6B H 0.4117 0.7880 0.4917 0.046 Uiso 1 1 calc R . .
O6B O 0.33401(19) 0.6749(5) 0.2512(2) 0.0408(15) Uani 1 1 d . . .
H6BO H 0.3626 0.6400 0.2465 0.061 Uiso 0.50 1 calc PR G 2
C7 C 0.2211(3) 0.2272(7) 0.1875(3) 0.0242(17) Uani 1 1 d . . .
C7A C -0.0875(3) 0.7692(7) 0.1157(3) 0.0266(18) Uani 1 1 d . . .
O7A O 0.00619(18) 1.0672(4) 0.14042(19) 0.0260(12) Uani 1 1 d . . .
C7B C 0.3288(3) 0.6338(8) 0.4267(3) 0.0297(18) Uani 1 1 d . . .
O7B O 0.31997(18) 0.9380(4) 0.33130(19) 0.0249(11) Uani 1 1 d . . .
C8 C 0.2004(3) 0.1190(7) 0.1919(3) 0.0320(19) Uani 1 1 d . . .
H8 H 0.2007 0.0618 0.1591 0.038 Uiso 1 1 calc R . .
C8A C -0.0205(3) 0.9029(7) 0.1888(3) 0.0256(18) Uani 1 1 d . . .
H8A H -0.0316 0.8722 0.2279 0.031 Uiso 1 1 calc R A .
O8A O 0.05004(18) 1.2196(5) 0.2059(2) 0.0308(12) Uani 1 1 d . . .
C8B C 0.2732(3) 0.7589(7) 0.3352(3) 0.0251(18) Uani 1 1 d . . .
H8B H 0.2648 0.6820 0.3122 0.030 Uiso 1 1 calc R . .
O8B O 0.32579(18) 1.0095(4) 0.2330(2) 0.0275(12) Uani 1 1 d . . .
C9 C 0.1800(3) 0.0951(7) 0.2423(3) 0.0294(18) Uani 1 1 d . . .
H9 H 0.1684 0.0188 0.2468 0.035 Uiso 1 1 calc R . .
C9A C 0.0386(3) 0.8542(6) 0.1931(3) 0.0240(17) Uani 1 1 d . A .
C9B C 0.2146(3) 0.8055(7) 0.3352(4) 0.0270(17) Uani 1 1 d . . .
C10 C 0.1605(3) 0.1372(7) 0.3481(3) 0.0283(18) Uani 1 1 d . . .
H10C H 0.1415 0.0609 0.3382 0.034 Uiso 1 1 calc R . .
H10D H 0.1324 0.1914 0.3565 0.034 Uiso 1 1 calc R . .
C10A C -0.0140(3) 1.0298(6) 0.1945(3) 0.0236(17) Uani 1 1 d . A .
H10A H 0.0179 1.0476 0.2406 0.028 Uiso 1 1 calc R . .
C10B C 0.3006(3) 0.8310(6) 0.2943(3) 0.0244(16) Uani 1 1 d . . .
H10B H 0.2702 0.8471 0.2468 0.029 Uiso 1 1 calc R . .
C11 C 0.2171(3) 0.1313(7) 0.4119(3) 0.035(2) Uani 1 1 d . . .
H11A H 0.2409 0.0653 0.4070 0.042 Uiso 1 1 calc R . .
H11B H 0.2070 0.1179 0.4539 0.042 Uiso 1 1 calc R . .
C11A C -0.0706(3) 1.0930(7) 0.1918(3) 0.0245(17) Uani 1 1 d . . .
C11B C 0.3528(3) 0.7679(8) 0.2860(3) 0.032(2) Uani 1 1 d . . .
C12 C 0.2549(3) 0.2411(8) 0.4230(3) 0.034(2) Uani 1 1 d . . .
H12A H 0.2820 0.2461 0.4726 0.041 Uiso 1 1 calc R . .
H12B H 0.2793 0.2379 0.3935 0.041 Uiso 1 1 calc R . .
C12A C 0.0394(3) 1.1617(7) 0.1536(3) 0.0263(17) Uani 1 1 d . . .
C12B C 0.3361(3) 1.0168(7) 0.2943(3) 0.0239(17) Uani 1 1 d . . .
C13 C 0.2158(3) 0.3451(7) 0.4041(3) 0.0259(17) Uani 1 1 d . . .
C13A C 0.0625(3) 1.1876(7) 0.0973(3) 0.0234(17) Uani 1 1 d . . .
C13B C 0.3654(3) 1.1178(6) 0.3380(3) 0.0205(16) Uani 1 1 d . . .
C14 C 0.2104(3) 0.4146(7) 0.4559(3) 0.0282(19) Uani 1 1 d . . .
H14 H 0.2334 0.3998 0.5037 0.034 Uiso 1 1 calc R . .
C14A C 0.0684(3) 1.1030(7) 0.0527(3) 0.0244(17) Uani 1 1 d . . .
H14A H 0.0552 1.0271 0.0549 0.029 Uiso 1 1 calc R . .
C14B C 0.3874(3) 1.1120(7) 0.4104(3) 0.0282(18) Uani 1 1 d . . .
H14B H 0.3833 1.0442 0.4338 0.034 Uiso 1 1 calc R . .
C15 C 0.1716(3) 0.5058(7) 0.4377(3) 0.0298(18) Uani 1 1 d . . .
H15 H 0.1687 0.5541 0.4736 0.036 Uiso 1 1 calc R . .
C15A C 0.0941(3) 1.1324(7) 0.0051(3) 0.032(2) Uani 1 1 d . . .
H15A H 0.0997 1.0753 -0.0249 0.038 Uiso 1 1 calc R . .
C15B C 0.4155(3) 1.2075(7) 0.4478(3) 0.0316(19) Uani 1 1 d . . .
H15B H 0.4306 1.2055 0.4975 0.038 Uiso 1 1 calc R . .
C16 C 0.1366(3) 0.5288(7) 0.3688(3) 0.0277(18) Uani 1 1 d . . .
C16A C 0.1117(3) 1.2419(8) 0.0003(3) 0.034(2) Uani 1 1 d . . .
H16A H 0.1289 1.2603 -0.0333 0.041 Uiso 1 1 calc R . .
C16B C 0.4218(3) 1.3052(7) 0.4139(3) 0.0318(19) Uani 1 1 d . . .
H16B H 0.4405 1.3705 0.4403 0.038 Uiso 1 1 calc R . .
C17 C 0.0905(3) 0.6222(7) 0.3545(3) 0.0283(18) Uani 1 1 d . . .
H17A H 0.0795 0.6493 0.3056 0.034 Uiso 1 1 calc R . .
H17B H 0.1073 0.6877 0.3861 0.034 Uiso 1 1 calc R . .
C17A C 0.1047(3) 1.3258(7) 0.0433(3) 0.0307(18) Uani 1 1 d . . .
H17C H 0.1160 1.4025 0.0391 0.037 Uiso 1 1 calc R . .
C17B C 0.4010(3) 1.3088(7) 0.3418(3) 0.0310(18) Uani 1 1 d . . .
H17 H 0.4060 1.3758 0.3183 0.037 Uiso 1 1 calc R . .
C18 C 0.0349(3) 0.5782(6) 0.3656(3) 0.0281(18) Uani 1 1 d . . .
H18A H 0.0477 0.5302 0.4084 0.034 Uiso 1 1 calc R . .
H18B H 0.0134 0.6449 0.3746 0.034 Uiso 1 1 calc R . .
C18A C 0.0808(3) 1.2970(7) 0.0931(3) 0.0286(18) Uani 1 1 d . . .
H18C H 0.0772 1.3537 0.1245 0.034 Uiso 1 1 calc R . .
C18B C 0.3733(3) 1.2149(7) 0.3046(3) 0.0270(18) Uani 1 1 d . . .
H18 H 0.3593 1.2167 0.2548 0.032 Uiso 1 1 calc R . .
C19 C -0.0084(3) 0.5092(6) 0.3058(3) 0.0257(17) Uani 1 1 d . . .
H19A H -0.0380 0.4747 0.3226 0.031 Uiso 1 1 calc R . .
H19B H -0.0298 0.5629 0.2676 0.031 Uiso 1 1 calc R . .
C20 C 0.0172(3) 0.4142(6) 0.2748(3) 0.0216(17) Uani 1 1 d . . .
H20A H 0.0485 0.3730 0.3128 0.026 Uiso 1 1 calc R . .
H20B H -0.0143 0.3588 0.2498 0.026 Uiso 1 1 calc R . .
C21 C 0.0034(3) 0.4941(7) 0.1619(3) 0.0250(17) Uani 1 1 d . . .
H21 H -0.0373 0.4755 0.1500 0.030 Uiso 1 1 calc R . .
C22 C 0.0209(3) 0.5511(7) 0.1147(3) 0.033(2) Uani 1 1 d . . .
H22 H -0.0070 0.5694 0.0696 0.040 Uiso 1 1 calc R . .
C23 C 0.0794(3) 0.5816(7) 0.1332(3) 0.0316(19) Uani 1 1 d . . .
H23 H 0.0923 0.6244 0.1020 0.038 Uiso 1 1 calc R . .
C24 C 0.1188(3) 0.5492(6) 0.1974(3) 0.0268(17) Uani 1 1 d . . .
H24 H 0.1594 0.5689 0.2101 0.032 Uiso 1 1 calc R . .
C25 C 0.1015(3) 0.4895(6) 0.2437(3) 0.0209(16) Uani 1 1 d . . .
C26 C 0.1414(3) 0.4597(6) 0.3161(3) 0.0219(16) Uani 1 1 d . . .
C27 C 0.1814(3) 0.3685(7) 0.3339(3) 0.0272(17) Uani 1 1 d . . .

loop_
_atom_site_aniso_label
_atom_site_aniso_U_11
_atom_site_aniso_U_22
_atom_site_aniso_U_33
_atom_site_aniso_U_23
_atom_site_aniso_U_13
_atom_site_aniso_U_12
C1 0.021(4) 0.021(6) 0.021(3) 0.003(3) -0.004(3) 0.004(3)
N1 0.021(3) 0.018(5) 0.031(3) 0.006(3) 0.003(3) 0.002(3)
C1A' 0.057(6) 0.013(6) 0.037(4) -0.004(3) -0.002(4) 0.002(4)
C1A 0.050(4) 0.026(5) 0.059(4) -0.004(4) -0.008(3) 0.006(4)
O1A 0.029(3) 0.027(4) 0.039(3) -0.002(2) 0.008(2) -0.006(2)
C1B 0.024(4) 0.039(7) 0.033(4) 0.002(4) 0.005(3) 0.005(4)
O1B 0.053(4) 0.032(5) 0.046(3) 0.006(3) 0.002(3) -0.009(3)
O1WA 0.042(3) 0.032(4) 0.043(3) 0.000(2) 0.017(2) 0.008(3)
O2W' 0.027(9) 0.026(8) 0.026(8) 0.000 0.010(5) 0.000
C2 0.011(3) 0.022(6) 0.035(3) 0.001(4) 0.002(3) 0.000(3)
N2 0.023(3) 0.016(4) 0.024(3) -0.001(2) 0.007(2) 0.005(3)
C2A' 0.057(6) 0.013(6) 0.037(4) -0.004(3) -0.002(4) 0.002(4)
C2A 0.050(4) 0.026(5) 0.059(4) -0.004(4) -0.008(3) 0.006(4)
O2A 0.024(3) 0.011(3) 0.033(2) 0.000(2) 0.003(2) 0.002(2)
C2B 0.053(5) 0.037(7) 0.045(4) -0.002(4) 0.017(4) 0.016(5)
O2B 0.018(2) 0.024(4) 0.027(2) 0.000(2) 0.0003(18) 0.002(2)
O2W 0.020(12) 0.027(17) 0.049(12) 0.003(9) 0.017(9) 0.000(15)
C3 0.018(4) 0.031(6) 0.041(4) 0.001(4) 0.005(3) 0.001(4)
C3A' 0.057(6) 0.013(6) 0.037(4) -0.004(3) -0.002(4) 0.002(4)
C3A 0.050(4) 0.026(5) 0.059(4) -0.004(4) -0.008(3) 0.006(4)
O3A 0.034(3) 0.023(4) 0.046(3) -0.004(3) 0.016(2) 0.007(3)
C3B 0.063(6) 0.072(9) 0.037(4) 0.013(5) 0.012(5) 0.045(6)
O3B 0.028(3) 0.048(5) 0.040(3) -0.014(3) 0.009(2) 0.003(3)
C4 0.022(4) 0.038(7) 0.050(4) 0.018(4) 0.008(3) -0.002(4)
C4A' 0.057(6) 0.013(6) 0.037(4) -0.004(3) -0.002(4) 0.002(4)
C4A 0.050(4) 0.026(5) 0.059(4) -0.004(4) -0.008(3) 0.006(4)
O4A 0.020(3) 0.027(4) 0.032(2) 0.002(2) 0.002(2) 0.006(2)
C4B 0.036(5) 0.121(12) 0.029(4) -0.007(6) 0.000(4) 0.026(7)
O4B 0.015(2) 0.033(4) 0.036(3) 0.001(2) 0.002(2) 0.003(2)
C5 0.027(4) 0.053(8) 0.044(4) 0.016(4) 0.016(3) 0.008(4)
C5A' 0.057(6) 0.013(6) 0.037(4) -0.004(3) -0.002(4) 0.002(4)
C5A 0.050(4) 0.026(5) 0.059(4) -0.004(4) -0.008(3) 0.006(4)
O5A 0.024(3) 0.030(4) 0.033(2) 0.001(2) 0.011(2) 0.008(2)
C5B 0.026(5) 0.121(11) 0.026(4) -0.005(5) 0.002(3) -0.009(5)
O5B 0.018(3) 0.027(4) 0.060(3) -0.005(3) 0.011(2) 0.000(3)
C6 0.029(4) 0.053(8) 0.033(4) 0.005(4) 0.011(3) 0.008(4)
C6A' 0.057(6) 0.013(6) 0.037(4) -0.004(3) -0.002(4) 0.002(4)
C6A 0.050(4) 0.026(5) 0.059(4) -0.004(4) -0.008(3) 0.006(4)
O6A 0.049(3) 0.038(4) 0.032(3) 0.009(3) 0.011(2) 0.027(3)
C6B 0.019(4) 0.055(7) 0.032(4) 0.009(4) 0.000(3) 0.010(4)
O6B 0.024(3) 0.041(5) 0.055(3) -0.023(3) 0.012(2) 0.001(3)
C7 0.015(4) 0.021(6) 0.032(3) 0.005(3) 0.003(3) 0.015(3)
C7A 0.017(4) 0.025(6) 0.034(4) -0.002(4) 0.006(3) 0.001(4)
O7A 0.024(3) 0.025(4) 0.027(2) -0.001(2) 0.008(2) 0.001(2)
C7B 0.030(4) 0.024(6) 0.036(4) 0.002(4) 0.014(4) -0.005(4)
O7B 0.027(3) 0.017(4) 0.028(2) -0.002(2) 0.007(2) 0.003(2)
C8 0.032(4) 0.027(6) 0.032(4) -0.001(3) 0.005(3) 0.010(4)
C8A 0.023(4) 0.028(6) 0.021(3) 0.004(3) 0.003(3) 0.010(3)
O8A 0.032(3) 0.022(4) 0.034(2) -0.010(2) 0.008(2) -0.001(2)
C8B 0.022(4) 0.022(6) 0.029(3) -0.003(3) 0.007(3) 0.002(3)
O8B 0.028(3) 0.024(4) 0.028(2) 0.000(2) 0.007(2) 0.008(2)
C9 0.019(4) 0.020(6) 0.038(4) -0.017(3) -0.004(3) 0.000(3)
C9A 0.030(4) 0.014(5) 0.027(4) 0.005(3) 0.011(3) 0.005(3)
C9B 0.024(4) 0.011(5) 0.046(4) -0.006(3) 0.013(4) -0.001(3)
C10 0.033(4) 0.017(5) 0.035(4) 0.002(3) 0.014(3) -0.001(4)
C10A 0.031(4) 0.012(5) 0.028(3) 0.004(3) 0.011(3) 0.004(3)
C10B 0.022(4) 0.010(5) 0.035(3) -0.008(3) 0.003(3) 0.004(3)
C11 0.036(5) 0.028(6) 0.038(4) 0.009(4) 0.011(3) 0.003(4)
C11A 0.024(4) 0.020(6) 0.025(3) -0.004(3) 0.004(3) 0.005(3)
C11B 0.024(4) 0.034(7) 0.034(4) 0.006(4) 0.007(3) 0.015(4)
C12 0.028(4) 0.038(6) 0.035(4) 0.008(4) 0.009(3) 0.009(4)
C12A 0.016(4) 0.016(6) 0.040(4) 0.004(3) 0.002(3) 0.006(4)
C12B 0.017(4) 0.022(5) 0.032(4) 0.005(3) 0.008(3) 0.009(3)
C13 0.019(4) 0.018(5) 0.036(4) 0.001(3) 0.004(3) 0.001(3)
C13A 0.016(4) 0.028(6) 0.023(3) 0.000(3) 0.003(3) 0.002(3)
C13B 0.016(4) 0.020(5) 0.029(3) -0.001(3) 0.012(3) 0.000(3)
C14 0.020(4) 0.032(6) 0.026(3) -0.002(3) 0.000(3) -0.005(4)
C14A 0.024(4) 0.022(5) 0.021(3) -0.005(3) 0.001(3) 0.002(3)
C14B 0.021(4) 0.024(6) 0.039(4) 0.000(3) 0.010(3) -0.002(4)
C15 0.023(4) 0.029(6) 0.034(4) -0.006(3) 0.007(3) 0.001(4)
C15A 0.030(4) 0.041(7) 0.022(3) -0.007(3) 0.008(3) 0.001(4)
C15B 0.035(4) 0.030(6) 0.029(3) -0.002(3) 0.011(3) -0.005(4)
C16 0.020(4) 0.022(6) 0.043(4) -0.008(3) 0.013(3) -0.004(3)
C16A 0.036(4) 0.035(7) 0.030(4) 0.001(4) 0.011(3) 0.003(4)
C16B 0.023(4) 0.026(6) 0.042(4) 0.004(4) 0.007(3) -0.003(4)
C17 0.032(4) 0.017(5) 0.034(3) -0.006(3) 0.010(3) 0.006(4)
C17A 0.030(4) 0.022(6) 0.033(4) -0.002(3) 0.003(3) -0.009(4)
C17B 0.033(4) 0.022(6) 0.039(4) -0.003(4) 0.013(3) -0.003(4)
C18 0.029(4) 0.019(6) 0.035(4) -0.004(3) 0.009(3) 0.003(3)
C18A 0.022(4) 0.029(6) 0.032(3) -0.001(3) 0.006(3) 0.001(4)
C18B 0.029(4) 0.019(6) 0.034(3) -0.005(4) 0.012(3) 0.000(4)
C19 0.023(4) 0.023(5) 0.030(3) -0.003(3) 0.007(3) 0.000(3)
C20 0.016(4) 0.019(5) 0.028(3) -0.002(3) 0.006(3) 0.003(3)
C21 0.023(4) 0.018(5) 0.029(3) -0.005(3) 0.003(3) 0.007(3)
C22 0.051(5) 0.019(6) 0.030(3) 0.004(3) 0.016(3) 0.017(4)
C23 0.036(5) 0.023(6) 0.039(4) -0.001(3) 0.018(3) 0.006(4)
C24 0.034(4) 0.015(5) 0.032(3) -0.004(3) 0.013(3) 0.001(3)
C25 0.022(4) 0.014(5) 0.024(3) -0.008(3) 0.005(3) 0.003(3)
C26 0.024(4) 0.013(5) 0.024(3) -0.002(3) 0.004(3) 0.001(3)
C27 0.029(4) 0.018(5) 0.032(4) -0.004(3) 0.008(3) -0.003(4)

loop_
_atom_type_symbol
_atom_type_description
_atom_type_scat_dispersion_real
_atom_type_scat_dispersion_imag
_atom_type_scat_source
C C 0.0033 0.0016 'International Tables Vol C Tables 4.2.6.8 and 6.1.1.4'
H H 0.0000 0.0000 'International Tables Vol C Tables 4.2.6.8 and 6.1.1.4'
N N 0.0061 0.0033 'International Tables Vol C Tables 4.2.6.8 and 6.1.1.4'
O O 0.0106 0.0060 'International Tables Vol C Tables 4.2.6.8 and 6.1.1.4'

loop_
_geom_angle_atom_site_label_1
_geom_angle_atom_site_label_2
_geom_angle_atom_site_label_3
_geom_angle
N1 C1 C2 120.1(6)
N1 C1 C27 117.5(6)
C2 C1 C27 122.2(7)
C1 N1 C9 120.6(6)
C1 N1 C10 120.9(5)
C9 N1 C10 118.1(7)
C2A' C1A' C6A' 120.0
C2A' C1A' C7A 118.1(8)
C6A' C1A' C7A 121.9(8)
C2A C1A C6A 122.1(15)
C2A C1A C7A 116.8(15)
C6A C1A C7A 121.1(17)
C6B C1B C2B 120.4(7)
C6B C1B C7B 122.2(7)
C2B C1B C7B 117.3(7)
C3 C2 C7 119.3(6)
C3 C2 C1 123.5(6)
C7 C2 C1 116.9(7)
C21 N2 C25 120.8(5)
C21 N2 C20 115.6(5)
C25 N2 C20 123.2(5)
C3A' C2A' C1A' 120.0
C1A C2A C3A 118.5(16)
C7A O2A C8A 114.3(5)
C1B C2B C3B 117.5(9)
C7B O2B C8B 116.9(5)
C4 C3 C2 121.2(7)
C4A' C3A' C2A' 120.0
C4A C3A C2A 118.7(17)
C4B C3B C2B 121.1(9)
C3 C4 C5 119.8(8)
C3A' C4A' C5A' 120.0
C5A C4A C3A 121.8(15)
C5B C4B C3B 120.7(8)
C6 C5 C4 120.5(7)
C6A' C5A' C4A' 120.0
C4A C5A C6A 119.2(15)
C4B C5B C6B 119.6(10)
C5 C6 C7 120.7(7)
C5A' C6A' C1A' 120.0
C1A C6A C5A 119.5(17)
C5B C6B C1B 120.7(9)
C8 C7 C6 121.9(7)
C8 C7 C2 119.8(6)
C6 C7 C2 118.3(7)
O1A C7A O2A 122.2(6)
O1A C7A C1A 121.5(10)
O2A C7A C1A 115.5(10)
O1A C7A C1A' 127.7(9)
O2A C7A C1A' 109.9(8)
C1A C7A C1A' 14.7(9)
C12A O7A C10A 116.5(5)
O1B C7B O2B 122.7(7)
O1B C7B C1B 125.1(8)
O2B C7B C1B 112.2(7)
C12B O7B C10B 113.7(5)
C9 C8 C7 119.4(7)
O2A C8A C10A 107.3(5)
O2A C8A C9A 111.5(5)
C10A C8A C9A 107.3(6)
O2B C8B C10B 107.5(5)
O2B C8B C9B 113.8(5)
C10B C8B C9B 113.8(6)
C8 C9 N1 122.7(8)
O3A C9A O4A 126.8(6)
O3A C9A C8A 123.1(6)
O4A C9A C8A 110.0(5)
O3B C9B O4B 127.8(6)
O3B C9B C8B 122.7(6)
O4B C9B C8B 109.4(5)
N1 C10 C11 108.5(5)
O7A C10A C8A 107.5(5)
O7A C10A C11A 112.1(5)
C8A C10A C11A 114.0(6)
O7B C10B C8B 108.4(5)
O7B C10B C11B 110.7(6)
C8B C10B C11B 110.2(6)
C10 C11 C12 113.0(6)
O6A C11A O5A 127.8(6)
O6A C11A C10A 120.6(6)
O5A C11A C10A 111.6(6)
O5B C11B O6B 127.5(6)
O5B C11B C10B 123.3(7)
O6B C11B C10B 109.2(6)
C13 C12 C11 110.5(6)
O8A C12A O7A 124.0(6)
O8A C12A C13A 123.6(7)
O7A C12A C13A 112.4(6)
O8B C12B O7B 123.9(7)
O8B C12B C13B 123.9(6)
O7B C12B C13B 112.2(5)
C14 C13 C27 119.2(7)
C14 C13 C12 120.5(6)
C27 C13 C12 120.2(6)
C18A C13A C14A 120.5(6)
C18A C13A C12A 117.6(6)
C14A C13A C12A 121.8(7)
C18B C13B C14B 120.4(7)
C18B C13B C12B 118.4(5)
C14B C13B C12B 121.1(6)
C13 C14 C15 119.7(6)
C15A C14A C13A 118.1(7)
C13B C14B C15B 118.3(7)
C14 C15 C16 121.8(6)
C16A C15A C14A 121.3(6)
C16B C15B C14B 120.9(6)
C15 C16 C26 119.2(7)
C15 C16 C17 118.1(6)
C26 C16 C17 122.4(6)
C15A C16A C17A 120.6(6)
C15B C16B C17B 120.3(7)
C16 C17 C18 110.9(6)
C16A C17A C18A 118.9(8)
C18B C17B C16B 119.2(7)
C19 C18 C17 116.1(5)
C13A C18A C17A 120.5(7)
C17B C18B C13B 121.0(6)
C20 C19 C18 117.3(5)
N2 C20 C19 109.7(6)
N2 C21 C22 121.0(6)
C21 C22 C23 119.3(6)
C24 C23 C22 118.6(6)
C25 C24 C23 122.0(6)
C24 C25 N2 118.2(5)
C24 C25 C26 124.3(6)
N2 C25 C26 117.2(5)
C16 C26 C27 119.3(6)
C16 C26 C25 115.6(6)
C27 C26 C25 125.1(5)
C26 C27 C13 120.8(6)
C26 C27 C1 125.3(6)
C13 C27 C1 113.9(6)

loop_
_geom_bond_atom_site_label_1
_geom_bond_atom_site_label_2
_geom_bond_distance
_geom_bond_site_symmetry_2
C1 N1 1.322(9) .
C1 C2 1.428(8) .
C1 C27 1.510(9) .
N1 C9 1.365(8) .
N1 C10 1.472(7) .
C1A' C2A' 1.3900 .
C1A' C6A' 1.3900 .
C1A' C7A 1.477(10) .
C1A C2A 1.35(2) .
C1A C6A 1.39(2) .
C1A C7A 1.476(17) .
O1A C7A 1.193(8) .
C1B C6B 1.381(11) .
C1B C2B 1.392(11) .
C1B C7B 1.463(9) .
O1B C7B 1.206(9) .
C2 C3 1.373(10) .
C2 C7 1.425(10) .
N2 C21 1.346(7) .
N2 C25 1.362(7) .
N2 C20 1.492(7) .
C2A' C3A' 1.3900 .
C2A C3A 1.433(19) .
O2A C7A 1.358(9) .
O2A C8A 1.444(7) .
C2B C3B 1.412(11) .
O2B C7B 1.354(9) .
O2B C8B 1.429(7) .
O2W O2W 1.18(4) 2_555
C3 C4 1.364(8) .
C3A' C4A' 1.3900 .
C3A C4A 1.39(2) .
O3A C9A 1.213(7) .
C3B C4B 1.365(14) .
O3B C9B 1.218(7) .
C4 C5 1.415(11) .
C4A' C5A' 1.3900 .
C4A C5A 1.36(2) .
O4A C9A 1.277(7) .
C4B C5B 1.363(14) .
O4B C9B 1.270(7) .
C5 C6 1.337(11) .
C5A' C6A' 1.3900 .
C5A C6A 1.400(18) .
O5A C11A 1.267(7) .
C5B C6B 1.381(9) .
O5B C11B 1.207(8) .
C6 C7 1.417(8) .
O6A C11A 1.211(8) .
O6B C11B 1.288(9) .
C7 C8 1.375(10) .
O7A C12A 1.333(9) .
O7A C10A 1.435(6) .
O7B C12B 1.338(8) .
O7B C10B 1.448(8) .
C8 C9 1.329(9) .
C8A C10A 1.491(10) .
C8A C9A 1.513(8) .
O8A C12A 1.212(8) .
C8B C10B 1.505(9) .
C8B C9B 1.520(9) .
O8B C12B 1.193(6) .
C10 C11 1.512(8) .
C10A C11A 1.541(9) .
C10B C11B 1.527(9) .
C11 C12 1.544(11) .
C12 C13 1.502(10) .
C12A C13A 1.487(8) .
C12B C13B 1.495(10) .
C13 C14 1.379(9) .
C13 C27 1.401(8) .
C13A C18A 1.367(10) .
C13A C14A 1.391(9) .
C13B C18B 1.374(10) .
C13B C14B 1.382(8) .
C14 C15 1.380(10) .
C14A C15A 1.379(8) .
C14B C15B 1.383(10) .
C15 C16 1.383(8) .
C15A C16A 1.364(10) .
C15B C16B 1.375(10) .
C16 C26 1.387(8) .
C16 C17 1.511(9) .
C16A C17A 1.371(10) .
C16B C17B 1.376(8) .
C17 C18 1.536(9) .
C17A C18A 1.386(8) .
C17B C18B 1.365(10) .
C18 C19 1.521(8) .
C19 C20 1.520(9) .
C21 C22 1.365(9) .
C22 C23 1.373(10) .
C23 C24 1.366(9) .
C24 C25 1.361(9) .
C25 C26 1.487(8) .
C26 C27 1.396(9) .

loop_
_geom_torsion_atom_site_label_1
_geom_torsion_atom_site_label_2
_geom_torsion_atom_site_label_3
_geom_torsion_atom_site_label_4
_geom_torsion
C2 C1 N1 C9 -7.1(9)
C27 C1 N1 C9 178.2(6)
C2 C1 N1 C10 165.3(5)
C27 C1 N1 C10 -9.5(8)
N1 C1 C2 C3 -167.6(6)
C27 C1 C2 C3 6.9(10)
N1 C1 C2 C7 7.1(9)
C27 C1 C2 C7 -178.5(6)
C6A' C1A' C2A' C3A' 0.0
C7A C1A' C2A' C3A' -179.3(12)
C6A C1A C2A C3A -3(3)
C7A C1A C2A C3A 174.3(13)
C6B C1B C2B C3B -0.7(9)
C7B C1B C2B C3B 178.1(6)
C7 C2 C3 C4 3.8(10)
C1 C2 C3 C4 178.3(6)
C1A' C2A' C3A' C4A' 0.0
C1A C2A C3A C4A 5(2)
C1B C2B C3B C4B 1.2(10)
C2 C3 C4 C5 -0.1(10)
C2A' C3A' C4A' C5A' 0.0
C2A C3A C4A C5A -4(2)
C2B C3B C4B C5B -2.1(12)
C3 C4 C5 C6 -2.6(11)
C3A' C4A' C5A' C6A' 0.0
C3A C4A C5A C6A 1(2)
C3B C4B C5B C6B 2.5(12)
C4 C5 C6 C7 1.4(11)
C4A' C5A' C6A' C1A' 0.0
C2A' C1A' C6A' C5A' 0.0
C7A C1A' C6A' C5A' 179.3(12)
C2A C1A C6A C5A -1(3)
C7A C1A C6A C5A -177.4(12)
C4A C5A C6A C1A 2(2)
C4B C5B C6B C1B -2.1(10)
C2B C1B C6B C5B 1.2(10)
C7B C1B C6B C5B -177.5(6)
C5 C6 C7 C8 -175.8(7)
C5 C6 C7 C2 2.3(10)
C3 C2 C7 C8 173.3(6)
C1 C2 C7 C8 -1.6(9)
C3 C2 C7 C6 -4.9(9)
C1 C2 C7 C6 -179.7(5)
C8A O2A C7A O1A 3.3(8)
C8A O2A C7A C1A 173.4(8)
C8A O2A C7A C1A' -171.8(7)
C2A C1A C7A O1A -10.9(18)
C6A C1A C7A O1A 166.1(12)
C2A C1A C7A O2A 178.9(11)
C6A C1A C7A O2A -4.1(19)
C2A C1A C7A C1A' 108(5)
C6A C1A C7A C1A' -75(5)
C2A' C1A' C7A O1A 23.5(12)
C6A' C1A' C7A O1A -155.8(8)
C2A' C1A' C7A O2A -161.7(6)
C6A' C1A' C7A O2A 19.0(12)
C2A' C1A' C7A C1A -46(5)
C6A' C1A' C7A C1A 134(6)
C8B O2B C7B O1B -9.4(8)
C8B O2B C7B C1B 168.6(5)
C6B C1B C7B O1B 166.6(6)
C2B C1B C7B O1B -12.2(10)
C6B C1B C7B O2B -11.3(8)
C2B C1B C7B O2B 169.9(5)
C6 C7 C8 C9 174.2(6)
C2 C7 C8 C9 -3.8(9)
C7A O2A C8A C10A -165.3(5)
C7A O2A C8A C9A 77.4(7)
C7B O2B C8B C10B -126.4(6)
C7B O2B C8B C9B 106.7(6)
C7 C8 C9 N1 4.2(10)
C1 N1 C9 C8 1.4(10)
C10 N1 C9 C8 -171.2(6)
O2A C8A C9A O3A 9.8(10)
C10A C8A C9A O3A -107.4(7)
O2A C8A C9A O4A -171.5(5)
C10A C8A C9A O4A 71.3(7)
O2B C8B C9B O3B 0.8(10)
C10B C8B C9B O3B -122.7(7)
O2B C8B C9B O4B -176.9(6)
C10B C8B C9B O4B 59.6(8)
C1 N1 C10 C11 -73.3(8)
C9 N1 C10 C11 99.2(7)
C12A O7A C10A C8A -150.6(5)
C12A O7A C10A C11A 83.4(7)
O2A C8A C10A O7A -64.2(6)
C9A C8A C10A O7A 55.7(6)
O2A C8A C10A C11A 60.7(6)
C9A C8A C10A C11A -179.4(5)
C12B O7B C10B C8B -169.4(5)
C12B O7B C10B C11B 69.6(7)
O2B C8B C10B O7B -58.1(6)
C9B C8B C10B O7B 68.8(7)
O2B C8B C10B C11B 63.2(7)
C9B C8B C10B C11B -170.0(6)
N1 C10 C11 C12 49.4(8)
O7A C10A C11A O6A -7.9(9)
C8A C10A C11A O6A -130.3(7)
O7A C10A C11A O5A 174.0(5)
C8A C10A C11A O5A 51.6(7)
O7B C10B C11B O5B 1.4(9)
C8B C10B C11B O5B -118.5(8)
O7B C10B C11B O6B -178.2(5)
C8B C10B C11B O6B 61.9(7)
C10 C11 C12 C13 37.6(7)
C10A O7A C12A O8A -4.5(9)
C10A O7A C12A C13A 174.9(5)
C10B O7B C12B O8B 13.0(8)
C10B O7B C12B C13B -170.1(5)
C11 C12 C13 C14 104.8(7)
C11 C12 C13 C27 -71.0(7)
O8A C12A C13A C18A -20.5(10)
O7A C12A C13A C18A 160.2(6)
O8A C12A C13A C14A 156.1(7)
O7A C12A C13A C14A -23.3(9)
O8B C12B C13B C18B 10.0(9)
O7B C12B C13B C18B -166.9(5)
O8B C12B C13B C14B -166.2(6)
O7B C12B C13B C14B 16.8(8)
C27 C13 C14 C15 -0.1(10)
C12 C13 C14 C15 -176.0(6)
C18A C13A C14A C15A 1.0(9)
C12A C13A C14A C15A -175.5(5)
C18B C13B C14B C15B 2.2(9)
C12B C13B C14B C15B 178.4(6)
C13 C14 C15 C16 1.2(10)
C13A C14A C15A C16A -1.9(9)
C13B C14B C15B C16B -0.5(9)
C14 C15 C16 C26 -1.1(10)
C14 C15 C16 C17 173.3(7)
C14A C15A C16A C17A 0.6(10)
C14B C15B C16B C17B -1.1(10)
C15 C16 C17 C18 -80.0(8)
C26 C16 C17 C18 94.3(7)
C15A C16A C17A C18A 1.6(10)
C15B C16B C17B C18B 1.1(10)
C16 C17 C18 C19 -80.3(7)
C14A C13A C18A C17A 1.2(10)
C12A C13A C18A C17A 177.8(5)
C16A C17A C18A C13A -2.5(10)
C16B C17B C18B C13B 0.6(9)
C14B C13B C18B C17B -2.2(9)
C12B C13B C18B C17B -178.5(6)
C17 C18 C19 C20 47.9(8)
C21 N2 C20 C19 -77.1(7)
C25 N2 C20 C19 96.0(7)
C18 C19 C20 N2 -79.9(7)
C25 N2 C21 C22 0.0(10)
C20 N2 C21 C22 173.3(6)
N2 C21 C22 C23 -2.4(11)
C21 C22 C23 C24 2.9(10)
C22 C23 C24 C25 -1.1(10)
C23 C24 C25 N2 -1.3(10)
C23 C24 C25 C26 -175.2(6)
C21 N2 C25 C24 1.9(10)
C20 N2 C25 C24 -170.9(6)
C21 N2 C25 C26 176.2(6)
C20 N2 C25 C26 3.4(9)
C15 C16 C26 C27 0.0(10)
C17 C16 C26 C27 -174.2(6)
C15 C16 C26 C25 179.1(6)
C17 C16 C26 C25 4.9(10)
C24 C25 C26 C16 100.5(8)
N2 C25 C26 C16 -73.4(8)
C24 C25 C26 C27 -80.5(10)
N2 C25 C26 C27 105.6(8)
C16 C26 C27 C13 1.1(10)
C25 C26 C27 C13 -177.9(6)
C16 C26 C27 C1 177.5(6)
C25 C26 C27 C1 -1.5(11)
C14 C13 C27 C26 -1.0(10)
C12 C13 C27 C26 174.9(6)
C14 C13 C27 C1 -177.8(6)
C12 C13 C27 C1 -1.9(9)
N1 C1 C27 C26 -114.5(8)
C2 C1 C27 C26 70.9(9)
N1 C1 C27 C13 62.1(8)
C2 C1 C27 C13 -112.5(7)
